data_4508470
loop_
_publ_author_name
'Mocilac, Pavle'
'Gallagher, John F.'

_publ_section_title
;
 The First Phenyl-N-pyridinylcarbamate Structures: Structural and
 Conformational Analysis of Nine Methoxyphenyl-N-pyridinylcarbamates
;
_journal_issue 12
_journal_name_full 'Crystal Growth &amp; Design'
_journal_page_first 5295
_journal_paper_doi 10.1021/cg4010888
_journal_volume 13
_journal_year 2013
_chemical_formula_moiety 'C13 H12 N2 O3'
_chemical_formula_sum 'C13 H12 N2 O3'
_chemical_formula_weight 244.25
_chemical_melting_point 418
_chemical_name_common ComOMe
_chemical_name_systematic 3-methoxyphenyl-pyridin-2-ylcarbamate
_space_group_IT_number 2
_symmetry_cell_setting triclinic
_symmetry_Int_Tables_number 2
_symmetry_space_group_name_Hall '-P 1'
_symmetry_space_group_name_H-M 'P -1'
_atom_sites_solution_hydrogens geom
_atom_sites_solution_primary direct
_atom_sites_solution_secondary difmap
_audit_creation_method SHELXL-97
_cell_angle_alpha 107.342(8)
_cell_angle_beta 101.655(7)
_cell_angle_gamma 93.337(7)
_cell_formula_units_Z 2
_cell_length_a 5.0984(4)
_cell_length_b 10.4111(9)
_cell_length_c 12.2585(11)
_cell_measurement_reflns_used 1166
_cell_measurement_temperature 294(2)
_cell_measurement_theta_max 27.7
_cell_measurement_theta_min 3.1
_cell_volume 603.40(10)
_computing_cell_refinement
;
CrysAlisPro, Oxford Diffraction Ltd.,
Version 1.171.33.55 (release 05-01-2010 CrysAlis171 .NET)
(compiled Jan  5 2010,16:28:46)
;
_computing_data_collection
;
CrysAlisPro, Oxford Diffraction Ltd.,
Version 1.171.33.55 (release 05-01-2010 CrysAlis171 .NET)
(compiled Jan  5 2010,16:28:46)
;
_computing_data_reduction
;
CrysAlisPro, Oxford Diffraction Ltd.,
Version 1.171.33.55 (release 05-01-2010 CrysAlis171 .NET)
(compiled Jan  5 2010,16:28:46)
;
_computing_molecular_graphics 'PLATON (Spek, 2009)'
_computing_publication_material SHELXL97
_computing_structure_refinement 'SHELXL97 (Sheldrick, 2008) and SORTX (McArdle, 1995)'
_computing_structure_solution 'SHELXS97 (Sheldrick, 2008)'
_diffrn_ambient_temperature 294(2)
_diffrn_measured_fraction_theta_full 0.999
_diffrn_measured_fraction_theta_max 0.921
_diffrn_measurement_device 'Xcalibur, Sapphire3, Gemini ultra'
_diffrn_measurement_method '\w scans'
_diffrn_radiation_monochromator graphite
_diffrn_radiation_probe x-ray
_diffrn_radiation_source 'Enhance (Mo) X-ray Source'
_diffrn_radiation_type MoK\a
_diffrn_radiation_wavelength 0.71073
_diffrn_reflns_av_R_equivalents 0.0350
_diffrn_reflns_av_sigmaI/netI 0.0833
_diffrn_reflns_limit_h_max 6
_diffrn_reflns_limit_h_min -6
_diffrn_reflns_limit_k_max 13
_diffrn_reflns_limit_k_min -12
_diffrn_reflns_limit_l_max 15
_diffrn_reflns_limit_l_min -15
_diffrn_reflns_number 4601
_diffrn_reflns_theta_full 26.00
_diffrn_reflns_theta_max 27.66
_diffrn_reflns_theta_min 3.13
_diffrn_standards_decay_% 1
_diffrn_standards_interval_time 60
_diffrn_standards_number 4601
_exptl_absorpt_coefficient_mu 0.097
_exptl_absorpt_correction_T_max 0.9981
_exptl_absorpt_correction_T_min 0.9262
_exptl_absorpt_correction_type analytical
_exptl_absorpt_process_details '(ABSFAC, Clark and Reid, 1998)'
_exptl_crystal_colour colourless
_exptl_crystal_density_diffrn 1.344
_exptl_crystal_density_method 'not measured'
_exptl_crystal_description needle
_exptl_crystal_F_000 256
_exptl_crystal_recrystallization_method chloroform/acetone
_exptl_crystal_size_max 0.80
_exptl_crystal_size_mid 0.04
_exptl_crystal_size_min 0.02
_refine_diff_density_max 0.174
_refine_diff_density_min -0.151
_refine_diff_density_rms 0.034
_refine_ls_extinction_coef 0.006(1)
_refine_ls_extinction_expression Fc^*^=kFc[1+0.001xFc^2^\l^3^/sin(2\q)]^-1/4^
_refine_ls_extinction_method SHELXL
_refine_ls_goodness_of_fit_ref 0.955
_refine_ls_hydrogen_treatment mixed
_refine_ls_matrix_type full
_refine_ls_number_parameters 169
_refine_ls_number_reflns 2606
_refine_ls_number_restraints 0
_refine_ls_restrained_S_all 0.955
_refine_ls_R_factor_all 0.1339
_refine_ls_R_factor_gt 0.0584
_refine_ls_shift/su_max 0.000
_refine_ls_shift/su_mean 0.000
_refine_ls_structure_factor_coef Fsqd
_refine_ls_weighting_details 'w=1/[\s^2^(Fo^2^)+(0.0261P)^2^] where P=(Fo^2^+2Fc^2^)/3'
_refine_ls_weighting_scheme calc
_refine_ls_wR_factor_gt 0.0878
_refine_ls_wR_factor_ref 0.1145
_reflns_number_gt 1261
_reflns_number_total 2606
_reflns_threshold_expression I>2\s(I)
_cod_data_source_file cg4010888_si_002.cif
_cod_data_source_block ComOMe
_cod_depositor_comments
;
The following automatic conversions were performed:

'_symmetry_cell_setting' value 'Triclinic' changed to 'triclinic'
according to /home/saulius/struct/CIF-dictionaries/cif_core.dic
dictionary named 'cif_core.dic' version 2.4.2 from
2011-04-26.

'_diffrn_radiation_probe' value 'X-ray' changed to
'x-ray' according to
/home/saulius/struct/CIF-dictionaries/cif_core.dic dictionary named
'cif_core.dic' version 2.4.2 from
2011-04-26.

'_exptl_absorpt_correction_type' value 'Analytical'
changed to 'analytical' according to
/home/saulius/struct/CIF-dictionaries/cif_core.dic dictionary named
'cif_core.dic' version 2.4.2 from 2011-04-26.

Automatic conversion script
Id: cif_fix_values 1891 2012-01-12 08:04:46Z andrius 
;
_cod_original_cell_volume 603.40(9)
_cod_database_code 4508470

loop_
_symmetry_equiv_pos_as_xyz
'x, y, z'
'-x, -y, -z'

loop_
_atom_site_label
_atom_site_type_symbol
_atom_site_fract_x
_atom_site_fract_y
_atom_site_fract_z
_atom_site_U_iso_or_equiv
_atom_site_adp_type
_atom_site_occupancy
_atom_site_symmetry_multiplicity
_atom_site_calc_flag
_atom_site_refinement_flags
O1 O 0.4734(4) 0.05602(17) 0.21052(17) 0.0682(6) Uani 1 1 d .
O2 O 0.8577(3) 0.19503(17) 0.31577(15) 0.0627(6) Uani 1 1 d .
O3 O 1.0596(4) 0.28998(17) -0.02045(16) 0.0602(5) Uani 1 1 d .
N1 N 0.7492(4) 0.0159(2) 0.36615(19) 0.0508(6) Uani 1 1 d .
H1 H 0.904(4) 0.055(2) 0.422(2) 0.049(7) Uiso 1 1 d .
C1 C 0.6700(6) 0.0839(3) 0.2891(2) 0.0517(7) Uani 1 1 d .
C11 C 0.8247(5) 0.2702(3) 0.2359(2) 0.0516(7) Uani 1 1 d .
C12 C 0.9592(5) 0.2369(2) 0.1477(2) 0.0484(7) Uani 1 1 d .
H12 H 1.0622 0.1653 0.1392 0.058 Uiso 1 1 calc R
C13 C 0.9385(5) 0.3126(2) 0.0713(2) 0.0466(7) Uani 1 1 d .
C14 C 0.7863(5) 0.4203(2) 0.0875(2) 0.0547(7) Uani 1 1 d .
H14 H 0.7718 0.4716 0.0366 0.066 Uiso 1 1 calc R
C15 C 0.6582(6) 0.4509(3) 0.1775(3) 0.0627(8) Uani 1 1 d .
H15 H 0.5586 0.5239 0.1879 0.075 Uiso 1 1 calc R
C16 C 0.6734(5) 0.3756(3) 0.2539(2) 0.0623(8) Uani 1 1 d .
H16 H 0.5844 0.3957 0.3149 0.075 Uiso 1 1 calc R
C17 C 1.2018(5) 0.1748(3) -0.0448(2) 0.0678(8) Uani 1 1 d .
H17A H 1.3409 0.1813 0.0230 0.102 Uiso 1 1 calc R
H17B H 1.2817 0.1717 -0.1099 0.102 Uiso 1 1 calc R
H17C H 1.0786 0.0938 -0.0640 0.102 Uiso 1 1 calc R
C21 C 0.6074(5) -0.0970(2) 0.3751(2) 0.0459(6) Uani 1 1 d .
N22 N 0.7287(4) -0.1400(2) 0.46224(18) 0.0507(6) Uani 1 1 d .
C23 C 0.6032(6) -0.2479(3) 0.4772(2) 0.0641(8) Uani 1 1 d .
H23 H 0.6861 -0.2785 0.5380 0.077 Uiso 1 1 calc R
C24 C 0.3615(6) -0.3151(3) 0.4086(3) 0.0648(8) Uani 1 1 d .
H24 H 0.2807 -0.3894 0.4223 0.078 Uiso 1 1 calc R
C25 C 0.2396(6) -0.2706(3) 0.3184(3) 0.0655(8) Uani 1 1 d .
H25 H 0.0744 -0.3149 0.2699 0.079 Uiso 1 1 calc R
C26 C 0.3610(5) -0.1615(3) 0.3000(2) 0.0615(8) Uani 1 1 d .
H26 H 0.2815 -0.1308 0.2388 0.074 Uiso 1 1 calc R

loop_
_atom_site_aniso_label
_atom_site_aniso_U_11
_atom_site_aniso_U_22
_atom_site_aniso_U_33
_atom_site_aniso_U_23
_atom_site_aniso_U_13
_atom_site_aniso_U_12
O1 0.0577(12) 0.0734(13) 0.0714(14) 0.0384(11) -0.0119(11) 0.0033(10)
O2 0.0644(13) 0.0702(13) 0.0577(13) 0.0391(10) -0.0017(10) -0.0036(10)
O3 0.0663(13) 0.0582(12) 0.0665(13) 0.0317(10) 0.0191(11) 0.0135(10)
N1 0.0440(14) 0.0612(15) 0.0474(15) 0.0271(12) -0.0023(12) 0.0008(11)
C1 0.0537(18) 0.0554(17) 0.0501(18) 0.0244(14) 0.0079(14) 0.0127(14)
C11 0.0532(17) 0.0542(17) 0.0490(17) 0.0270(14) 0.0007(14) 0.0023(14)
C12 0.0454(16) 0.0460(15) 0.0579(18) 0.0266(13) 0.0051(14) 0.0084(12)
C13 0.0451(16) 0.0448(15) 0.0508(17) 0.0208(13) 0.0049(14) 0.0035(12)
C14 0.0563(18) 0.0454(16) 0.070(2) 0.0337(14) 0.0071(16) 0.0069(13)
C15 0.063(2) 0.0522(18) 0.082(2) 0.0306(16) 0.0188(18) 0.0153(14)
C16 0.0645(19) 0.0620(19) 0.064(2) 0.0223(16) 0.0192(16) 0.0115(15)
C17 0.073(2) 0.067(2) 0.065(2) 0.0182(15) 0.0225(17) 0.0120(16)
C21 0.0453(16) 0.0479(16) 0.0446(16) 0.0143(13) 0.0105(13) 0.0093(13)
N22 0.0535(14) 0.0529(13) 0.0503(14) 0.0246(11) 0.0097(11) 0.0065(11)
C23 0.067(2) 0.0618(19) 0.070(2) 0.0338(16) 0.0106(17) 0.0030(16)
C24 0.064(2) 0.0547(18) 0.074(2) 0.0212(16) 0.0139(17) -0.0030(15)
C25 0.0532(19) 0.0622(19) 0.069(2) 0.0137(16) 0.0017(16) -0.0066(15)
C26 0.0515(18) 0.0637(19) 0.063(2) 0.0221(15) -0.0021(15) 0.0020(15)

loop_
_atom_type_symbol
_atom_type_description
_atom_type_scat_dispersion_real
_atom_type_scat_dispersion_imag
_atom_type_scat_source
C C 0.0033 0.0016 'International Tables Vol C Tables 4.2.6.8 and 6.1.1.4'
H H 0.0000 0.0000 'International Tables Vol C Tables 4.2.6.8 and 6.1.1.4'
N N 0.0061 0.0033 'International Tables Vol C Tables 4.2.6.8 and 6.1.1.4'
O O 0.0106 0.0060 'International Tables Vol C Tables 4.2.6.8 and 6.1.1.4'

loop_
_geom_angle_atom_site_label_1
_geom_angle_atom_site_label_2
_geom_angle_atom_site_label_3
_geom_angle
C1 O2 C11 116.09(19)
C13 O3 C17 117.73(19)
C1 N1 C21 126.8(2)
C1 N1 H1 114.9(14)
C21 N1 H1 118.0(14)
O1 C1 N1 128.0(3)
O1 C1 O2 123.9(2)
N1 C1 O2 108.1(2)
C12 C11 C16 123.5(2)
C12 C11 O2 117.3(2)
C16 C11 O2 119.1(3)
C11 C12 C13 118.3(2)
C11 C12 H12 120.8
C13 C12 H12 120.8
O3 C13 C12 124.5(2)
O3 C13 C14 116.1(2)
C12 C13 C14 119.4(3)
C15 C14 C13 120.3(2)
C15 C14 H14 119.9
C13 C14 H14 119.9
C14 C15 C16 121.2(3)
C14 C15 H15 119.4
C16 C15 H15 119.4
C11 C16 C15 117.3(3)
C11 C16 H16 121.4
C15 C16 H16 121.4
O3 C17 H17A 109.5
O3 C17 H17B 109.5
H17A C17 H17B 109.5
O3 C17 H17C 109.5
H17A C17 H17C 109.5
H17B C17 H17C 109.5
N22 C21 N1 114.0(2)
N22 C21 C26 122.2(2)
N1 C21 C26 123.8(2)
C21 N22 C23 117.5(2)
N22 C23 C24 123.6(3)
N22 C23 H23 118.2
C24 C23 H23 118.2
C23 C24 C25 118.3(3)
C23 C24 H24 120.9
C25 C24 H24 120.9
C26 C25 C24 119.9(3)
C26 C25 H25 120.1
C24 C25 H25 120.1
C25 C26 C21 118.4(3)
C25 C26 H26 120.8
C21 C26 H26 120.8

loop_
_geom_bond_atom_site_label_1
_geom_bond_atom_site_label_2
_geom_bond_distance
O1 C1 1.194(3)
O2 C1 1.371(3)
O2 C11 1.416(3)
O3 C13 1.357(3)
O3 C17 1.424(3)
N1 C1 1.355(3)
N1 C21 1.388(3)
N1 H1 0.91(2)
C11 C12 1.364(3)
C11 C16 1.367(3)
C12 C13 1.386(3)
C12 H12 0.9300
C13 C14 1.388(3)
C14 C15 1.361(3)
C14 H14 0.9300
C15 C16 1.383(3)
C15 H15 0.9300
C16 H16 0.9300
C17 H17A 0.9600
C17 H17B 0.9600
C17 H17C 0.9600
C21 N22 1.332(3)
C21 C26 1.394(3)
N22 C23 1.338(3)
C23 C24 1.359(3)
C23 H23 0.9300
C24 C25 1.373(3)
C24 H24 0.9300
C25 C26 1.360(3)
C25 H25 0.9300
C26 H26 0.9300

loop_
_geom_hbond_atom_site_label_D
_geom_hbond_atom_site_label_H
_geom_hbond_atom_site_label_A
_geom_hbond_distance_DH
_geom_hbond_distance_HA
_geom_hbond_distance_DA
_geom_hbond_angle_DHA
_geom_hbond_site_symmetry_A
_geom_hbond_publ_flag
N1 H1 N22 0.91(2) 2.07(2) 2.983(3) 176(2) 2_756 yes
C12 H12 O1 0.93 2.57 3.411(3) 151 1_655 yes
C23 H23 O2 0.93 2.56 3.236(3) 130 2_756 yes
C26 H26 O1 0.93 2.28 2.872(3) 121 . yes
C17 H17A Cg1 0.96 2.76 3.550(3) 140 1_655 yes

loop_
_geom_torsion_atom_site_label_1
_geom_torsion_atom_site_label_2
_geom_torsion_atom_site_label_3
_geom_torsion_atom_site_label_4
_geom_torsion
C21 N1 C1 O1 -4.8(5)
C21 N1 C1 O2 175.2(2)
C11 O2 C1 O1 -7.0(4)
C11 O2 C1 N1 173.0(2)
C1 O2 C11 C12 -92.6(3)
C1 O2 C11 C16 90.7(3)
C16 C11 C12 C13 -1.0(4)
O2 C11 C12 C13 -177.5(2)
C17 O3 C13 C12 4.7(4)
C17 O3 C13 C14 -175.7(2)
C11 C12 C13 O3 -179.5(2)
C11 C12 C13 C14 0.9(4)
O3 C13 C14 C15 -179.8(2)
C12 C13 C14 C15 -0.1(4)
C13 C14 C15 C16 -0.7(4)
C12 C11 C16 C15 0.1(4)
O2 C11 C16 C15 176.6(2)
C14 C15 C16 C11 0.7(4)
C1 N1 C21 N22 -177.4(2)
C1 N1 C21 C26 3.1(4)
N1 C21 N22 C23 179.5(2)
C26 C21 N22 C23 -1.0(4)
C21 N22 C23 C24 0.2(4)
N22 C23 C24 C25 0.4(4)
C23 C24 C25 C26 -0.2(4)
C24 C25 C26 C21 -0.6(4)
N22 C21 C26 C25 1.2(4)
N1 C21 C26 C25 -179.3(3)
